data_2202480
loop_
_publ_author_name
'Castillo, Oscar'
'Beobide, Garikoitz'
'Luque, Antonio'
'Rom\'an , Pascual'

_publ_section_title
;
 Dipotassium
 aquabis(pyrazine-2,3-dicarboxylato-\k^2^<i>N</i>,<i>O</i>)cuprate(II)
 hexahydrate
;
_journal_issue 9
_journal_name_full 'Acta Crystallographica Section E'
_journal_page_first m800
_journal_page_last m802
_journal_paper_doi 10.1107/S160053680301732X
_journal_volume 59
_journal_year 2003
_chemical_formula_iupac 'K2 [Cu( C6 H2 N2 O4)2 (H2 O)] , 6H2 O'
_chemical_formula_moiety 'C12 H12 Cu K2 N4 O12 , 3(H2 O)'
_chemical_formula_sum 'C12 H18 Cu K2 N4 O15'
_chemical_formula_weight 600.05
_chemical_name_systematic
;Dipotassium aquabis(pyrazine-2,3-dicarboxylato-\k^2^N,O)cuprate(II)
 hexahydrate
;
_space_group_IT_number 2
_symmetry_cell_setting triclinic
_symmetry_space_group_name_Hall '-P 1'
_symmetry_space_group_name_H-M 'P -1'
_atom_sites_solution_hydrogens geom
_atom_sites_solution_primary direct
_atom_sites_solution_secondary difmap
_cell_angle_alpha 94.580(10)
_cell_angle_beta 95.920(10)
_cell_angle_gamma 102.54(2)
_cell_formula_units_Z 2
_cell_length_a 6.8300(10)
_cell_length_b 11.339(2)
_cell_length_c 14.627(2)
_cell_measurement_reflns_used 6673
_cell_measurement_temperature 294.0(10)
_cell_measurement_theta_max 30.61
_cell_measurement_theta_min 3.2
_cell_volume 1093.8(3)
_computing_cell_refinement 'CrysAlisRED (Oxford Diffraction, 2002)'
_computing_data_collection 'CrysAlisCCD (Oxford Diffraction, 2002)'
_computing_data_reduction CrysAlisRED
_computing_molecular_graphics 'ORTEP-3 (Farrugia, 1997)'
_computing_publication_material 'WinGX (Farrugia, 1999)'
_computing_structure_refinement 'SHELXL97 (Sheldrick, 1997)'
_computing_structure_solution 'SIR92 (Altomare et al., 1993)'
_diffrn_ambient_temperature 294.0(10)
_diffrn_detector_area_resol_mean '1024 \\times 1024 with blocks 2 \\times 2'
_diffrn_measured_fraction_theta_full 0.99
_diffrn_measured_fraction_theta_max 0.99
_diffrn_measurement_device_type 'Oxford Diffraction Xcalibur'
_diffrn_measurement_method \w
_diffrn_radiation_monochromator graphite
_diffrn_radiation_source 'Fine-focus sealed tube'
_diffrn_radiation_type MoK\a
_diffrn_radiation_wavelength 0.71073
_diffrn_reflns_av_R_equivalents 0.091
_diffrn_reflns_av_sigmaI/netI 0.146
_diffrn_reflns_limit_h_max 8
_diffrn_reflns_limit_h_min -9
_diffrn_reflns_limit_k_max 16
_diffrn_reflns_limit_k_min -16
_diffrn_reflns_limit_l_max 20
_diffrn_reflns_limit_l_min -20
_diffrn_reflns_number 11367
_diffrn_reflns_theta_full 30.61
_diffrn_reflns_theta_max 30.61
_diffrn_reflns_theta_min 3.2
_diffrn_standards_decay_% 0
_diffrn_standards_interval_count 0
_diffrn_standards_interval_time 0
_diffrn_standards_number 0
_exptl_absorpt_coefficient_mu 1.462
_exptl_absorpt_correction_T_max 0.854
_exptl_absorpt_correction_T_min 0.572
_exptl_absorpt_correction_type analytical
_exptl_absorpt_process_details '(CrysAlisRED; Oxford Diffraction, 2002)'
_exptl_crystal_colour blue
_exptl_crystal_density_diffrn 1.822
_exptl_crystal_density_meas 1.820(10)
_exptl_crystal_density_method 'flotation in ?'
_exptl_crystal_description 'hexagonal plate'
_exptl_crystal_F_000 610
_exptl_crystal_size_max 0.4
_exptl_crystal_size_mid 0.4
_exptl_crystal_size_min 0.1
_refine_diff_density_max 1.005
_refine_diff_density_min -0.94
_refine_ls_extinction_method none
_refine_ls_goodness_of_fit_ref 0.944
_refine_ls_hydrogen_treatment constr
_refine_ls_matrix_type full
_refine_ls_number_parameters 349
_refine_ls_number_reflns 6673
_refine_ls_number_restraints 21
_refine_ls_restrained_S_all 0.944
_refine_ls_R_factor_all 0.098
_refine_ls_R_factor_gt 0.054
_refine_ls_shift/su_max 0.002
_refine_ls_shift/su_mean 0.000
_refine_ls_structure_factor_coef Fsqd
_refine_ls_weighting_details 'calc w = 1/[\s^2^(Fo^2^)+(0.0638P)^2^] where P=(Fo^2^+2Fc^2^)/3'
_refine_ls_weighting_scheme calc
_refine_ls_wR_factor_gt 0.124
_refine_ls_wR_factor_ref 0.158
_reflns_number_gt 3580
_reflns_number_total 6673
_reflns_threshold_expression I>2\s(I)
_cod_data_source_file ci6247.cif
_cod_data_source_block I
_cod_database_code 2202480

loop_
_symmetry_equiv_pos_as_xyz
'x, y, z'
'-x, -y, -z'

loop_
_atom_site_label
_atom_site_fract_x
_atom_site_fract_y
_atom_site_fract_z
_atom_site_U_iso_or_equiv
_atom_site_adp_type
_atom_site_calc_flag
_atom_site_refinement_flags
_atom_site_occupancy
_atom_site_disorder_assembly
_atom_site_disorder_group
_atom_site_type_symbol
Cu1 0.72941(6) 0.76290(4) 0.00097(2) 0.03097(14) Uani d . 1 . . Cu
K1 0.71404(12) 0.91836(8) 0.57449(5) 0.0363(2) Uani d . 1 . . K
K2 0.78333(12) 0.59087(8) 0.42584(5) 0.0387(2) Uani d . 1 . . K
N11 0.7634(4) 0.8876(3) 0.10899(17) 0.0266(6) Uani d . 1 . . N
C12 0.7786(4) 0.8404(3) 0.1874(2) 0.0238(6) Uani d . 1 . . C
C13 0.7792(4) 0.9073(3) 0.2724(2) 0.0241(6) Uani d . 1 . . C
N14 0.7657(4) 1.0234(3) 0.27433(18) 0.0316(6) Uani d . 1 . . N
C15 0.7512(5) 1.0702(3) 0.1945(2) 0.0346(8) Uani d . 1 . . C
H15 0.743 1.151 0.195 0.042 Uiso calc R 1 . . H
C16 0.7479(5) 1.0034(3) 0.1110(2) 0.0318(7) Uani d . 1 . . C
H16 0.735 1.039 0.056 0.038 Uiso calc R 1 . . H
C17 0.7946(5) 0.7098(3) 0.1788(2) 0.0292(7) Uani d . 1 . . C
C18 0.7914(5) 0.8557(3) 0.3643(2) 0.0307(7) Uani d . 1 . . C
O171 0.7748(4) 0.6575(2) 0.09650(15) 0.0386(6) Uani d . 1 . . O
O172 0.8253(5) 0.6578(3) 0.24852(17) 0.0509(7) Uani d . 1 . . O
O181 0.6285(4) 0.8018(2) 0.38902(16) 0.0382(6) Uani d . 1 . . O
O182 0.9604(4) 0.8747(3) 0.40944(17) 0.0476(7) Uani d . 1 . . O
N21 0.7221(4) 0.6405(2) -0.10539(16) 0.0264(6) Uani d . 1 . . N
C22 0.7245(5) 0.6866(3) -0.1851(2) 0.0259(7) Uani d . 1 . . C
C23 0.7155(4) 0.6150(3) -0.26820(19) 0.0241(6) Uani d . 1 . . C
N24 0.7041(4) 0.4952(3) -0.26812(18) 0.0338(7) Uani d . 1 . . N
C25 0.7016(6) 0.4498(3) -0.1871(2) 0.0387(8) Uani d . 1 . . C
H25 0.693 0.367 -0.186 0.046 Uiso calc R 1 . . H
C26 0.7113(5) 0.5213(3) -0.1045(2) 0.0335(8) Uani d . 1 . . C
H26 0.710 0.487 -0.049 0.04 Uiso calc R 1 . . H
C27 0.7372(5) 0.8209(3) -0.1773(2) 0.0346(8) Uani d . 1 . . C
C28 0.7137(5) 0.6605(3) -0.3620(2) 0.0302(7) Uani d . 1 . . C
O271 0.7542(4) 0.8736(2) -0.09497(15) 0.0419(7) Uani d . 1 . . O
O272 0.7243(5) 0.8741(2) -0.24745(16) 0.0495(7) Uani d . 1 . . O
O281 0.8783(4) 0.7053(2) -0.38860(15) 0.0357(6) Uani d . 1 . . O
O282 0.5452(4) 0.6447(3) -0.40796(17) 0.0475(7) Uani d . 1 . . O
O1w 0.4000(4) 0.7380(3) -0.0011(2) 0.0556(9) Uani d D 1 . . O
H11w 0.335(4) 0.783(3) 0.026(2) 0.067 Uiso d D 1 . . H
H12w 0.318(4) 0.699(4) -0.047(2) 0.067 Uiso d D 1 . . H
O2w 0.2980(4) 0.8800(3) 0.54471(18) 0.0448(7) Uani d D 1 . . O
H21w 0.188(3) 0.839(4) 0.515(2) 0.054 Uiso d D 1 . . H
H22w 0.280(5) 0.877(4) 0.6010(10) 0.054 Uiso d D 1 . . H
O3w 0.2812(5) 0.8380(4) 0.3008(2) 0.0609(9) Uani d D 1 . . O
H31w 0.259(5) 0.804(4) 0.2460(10) 0.073 Uiso d D 1 . . H
H32w 0.372(5) 0.807(4) 0.328(2) 0.073 Uiso d D 1 . . H
O4w 1.1987(4) 0.6086(3) 0.4458(2) 0.0474(7) Uani d D 1 . . O
H41w 1.214(5) 0.604(4) 0.3890(10) 0.057 Uiso d D 1 . . H
H42w 1.303(4) 0.659(3) 0.473(2) 0.057 Uiso d D 1 . . H
O5w 0.7859(4) 0.3586(3) 0.3117(2) 0.0562(8) Uani d D 1 . . O
H51w 0.880(3) 0.331(4) 0.339(3) 0.067 Uiso d D 1 . . H
H52w 0.680(3) 0.329(4) 0.336(2) 0.067 Uiso d D 1 . . H
O6w 0.2406(5) 0.8764(3) 0.1177(2) 0.0537(8) Uani d D 1 . . O
H61w 0.264(5) 0.9530(10) 0.130(3) 0.064 Uiso d D 1 . . H
H62w 0.1140(10) 0.855(3) 0.100(3) 0.064 Uiso d D 1 . . H
O7w 0.8228(5) 0.4139(3) 0.1378(2) 0.0552(8) Uani d D 1 . . O
H71w 0.819(7) 0.396(3) 0.1930(10) 0.066 Uiso d D 1 . . H
H72w 0.804(7) 0.486(2) 0.139(3) 0.066 Uiso d D 1 . . H

loop_
_atom_site_aniso_label
_atom_site_aniso_U_11
_atom_site_aniso_U_22
_atom_site_aniso_U_33
_atom_site_aniso_U_12
_atom_site_aniso_U_13
_atom_site_aniso_U_23
Cu1 0.0497(3) 0.0267(2) 0.0163(2) 0.00715(18) 0.00730(16) 0.00070(15)
K1 0.0429(4) 0.0387(5) 0.0260(4) 0.0065(3) 0.0034(3) 0.0054(3)
K2 0.0491(5) 0.0396(5) 0.0272(4) 0.0104(4) 0.0044(3) 0.0027(3)
N11 0.0337(14) 0.0286(14) 0.0174(12) 0.0054(12) 0.0039(10) 0.0057(10)
C12 0.0271(15) 0.0250(16) 0.0192(14) 0.0053(12) 0.0034(11) 0.0028(12)
C13 0.0229(14) 0.0311(17) 0.0168(14) 0.0032(13) 0.0011(11) 0.0029(12)
N14 0.0416(16) 0.0307(16) 0.0209(13) 0.0057(13) 0.0036(11) -0.0011(11)
C15 0.050(2) 0.0228(17) 0.0312(18) 0.0086(15) 0.0037(15) 0.0014(14)
C16 0.0439(19) 0.0308(18) 0.0217(15) 0.0083(15) 0.0046(13) 0.0092(13)
C17 0.0400(18) 0.0249(17) 0.0236(16) 0.0101(14) 0.0034(13) 0.0019(13)
C18 0.0372(18) 0.0327(19) 0.0204(15) 0.0068(15) 0.0048(13) -0.0053(13)
O171 0.0649(16) 0.0291(13) 0.0224(12) 0.0124(12) 0.0077(11) -0.0012(10)
O172 0.094(2) 0.0420(16) 0.0219(12) 0.0272(16) 0.0048(13) 0.0047(11)
O181 0.0435(14) 0.0457(16) 0.0299(12) 0.0102(12) 0.0116(11) 0.0224(11)
O182 0.0402(14) 0.064(2) 0.0331(14) 0.0045(13) -0.0113(11) 0.0126(13)
N21 0.0382(15) 0.0277(15) 0.0145(12) 0.0085(12) 0.0048(10) 0.0047(10)
C22 0.0292(16) 0.0286(17) 0.0207(15) 0.0079(13) 0.0063(12) 0.0003(12)
C23 0.0233(14) 0.0329(17) 0.0156(13) 0.0059(13) 0.0011(11) 0.0022(12)
N24 0.0474(17) 0.0289(16) 0.0246(14) 0.0070(13) 0.0089(12) -0.0005(12)
C25 0.061(2) 0.0261(18) 0.0300(18) 0.0086(17) 0.0112(16) 0.0035(14)
C26 0.052(2) 0.0302(18) 0.0194(15) 0.0087(16) 0.0077(14) 0.0064(13)
C27 0.046(2) 0.036(2) 0.0238(16) 0.0118(16) 0.0098(14) -0.0010(14)
C28 0.0365(18) 0.0307(18) 0.0228(15) 0.0090(14) 0.0054(14) -0.0074(13)
O271 0.0808(19) 0.0254(13) 0.0209(12) 0.0117(13) 0.0138(12) 0.0016(10)
O272 0.101(2) 0.0324(15) 0.0216(12) 0.0242(15) 0.0140(13) 0.0091(11)
O281 0.0402(13) 0.0429(15) 0.0273(12) 0.0096(11) 0.0102(10) 0.0157(11)
O282 0.0366(14) 0.076(2) 0.0288(13) 0.0118(14) -0.0031(11) 0.0126(13)
O1w 0.0404(15) 0.065(2) 0.0546(19) 0.0106(14) 0.0018(13) -0.0247(16)
O2w 0.0441(14) 0.059(2) 0.0294(13) 0.0103(13) 0.0058(11) -0.0028(13)
O3w 0.0501(17) 0.087(3) 0.0527(19) 0.0225(17) 0.0085(14) 0.0261(18)
O4w 0.0464(15) 0.058(2) 0.0315(14) 0.0035(14) 0.0053(12) -0.0104(13)
O5w 0.0443(15) 0.074(2) 0.0568(19) 0.0191(16) 0.0136(14) 0.0237(16)
O6w 0.0675(19) 0.0380(17) 0.0583(19) 0.0159(14) 0.0185(16) -0.0043(15)
O7w 0.0716(19) 0.0437(18) 0.0459(17) 0.0144(16) -0.0052(15) -0.0091(14)

loop_
_atom_type_symbol
_atom_type_description
_atom_type_scat_dispersion_real
_atom_type_scat_dispersion_imag
_atom_type_scat_source
C C 0.0033 0.0016 'International Tables Vol C Tables 4.2.6.8 and 6.1.1.4'
H H 0.0000 0.0000 'International Tables Vol C Tables 4.2.6.8 and 6.1.1.4'
N N 0.0061 0.0033 'International Tables Vol C Tables 4.2.6.8 and 6.1.1.4'
O O 0.0106 0.0060 'International Tables Vol C Tables 4.2.6.8 and 6.1.1.4'
K K 0.2009 0.2494 'International Tables Vol C Tables 4.2.6.8 and 6.1.1.4'
Cu Cu 0.3201 1.2651 'International Tables Vol C Tables 4.2.6.8 and 6.1.1.4'

loop_
_geom_angle_atom_site_label_1
_geom_angle_atom_site_label_2
_geom_angle_atom_site_label_3
_geom_angle_site_symmetry_1
_geom_angle_site_symmetry_3
_geom_angle
_geom_angle_publ_flag
O271 Cu1 O171 . . 166.16(11) no
O271 Cu1 N21 . . 82.35(10) no
O171 Cu1 N21 . . 95.72(10) no
O271 Cu1 N11 . . 97.54(10) no
O171 Cu1 N11 . . 83.16(10) no
N21 Cu1 N11 . . 174.92(11) no
O271 Cu1 O1w . . 95.64(13) no
O171 Cu1 O1w . . 98.20(13) no
N21 Cu1 O1w . . 96.93(10) no
N11 Cu1 O1w . . 88.14(10) no
O272 K1 O2w 1_556 . 94.47(9) no
O272 K1 O182 1_556 2_776 99.67(9) no
O2w K1 O182 . 2_776 134.84(9) no
O272 K1 O181 1_556 . 142.90(8) no
O2w K1 O181 . . 78.45(8) no
O182 K1 O181 2_776 . 111.15(8) no
O272 K1 O281 1_556 1_556 67.11(7) no
O2w K1 O281 . 1_556 116.42(9) no
O182 K1 O281 2_776 1_556 108.59(8) no
O181 K1 O281 . 1_556 83.40(7) no
O272 K1 O2w 1_556 2_676 140.94(8) no
O2w K1 O2w . 2_676 83.70(9) no
O182 K1 O2w 2_776 2_676 58.83(8) no
O181 K1 O2w . 2_676 75.09(7) no
O281 K1 O2w 1_556 2_676 147.03(7) no
O272 K1 O282 1_556 1_556 68.73(8) no
O2w K1 O282 . 1_556 73.66(9) no
O182 K1 O282 2_776 1_556 151.15(8) no
O181 K1 O282 . 1_556 74.36(7) no
O281 K1 O282 1_556 1_556 42.76(7) no
O2w K1 O282 2_676 1_556 144.92(7) no
O272 K1 O182 1_556 . 136.70(9) no
O2w K1 O182 . . 120.34(7) no
O182 K1 O182 2_776 . 74.61(9) no
O181 K1 O182 . . 42.96(6) no
O281 K1 O182 1_556 . 74.18(7) no
O2w K1 O182 2_676 . 73.04(8) no
O282 K1 O182 1_556 . 95.49(8) no
O272 K1 O3w 1_556 2_676 70.85(8) no
O2w K1 O3w . 2_676 87.94(8) no
O182 K1 O3w 2_776 2_676 57.68(8) no
O181 K1 O3w . 2_676 143.76(8) no
O281 K1 O3w 1_556 2_676 132.30(8) no
O2w K1 O3w 2_676 2_676 70.09(8) no
O282 K1 O3w 1_556 2_676 133.63(8) no
O182 K1 O3w . 2_676 129.94(8) no
O4w K2 O172 . . 86.29(9) no
O4w K2 O281 . 1_556 81.48(7) no
O172 K2 O281 . 1_556 137.36(8) no
O4w K2 O181 . . 119.59(9) no
O172 K2 O181 . . 66.56(8) no
O281 K2 O181 1_556 . 84.54(7) no
O4w K2 O5w . . 81.54(8) no
O172 K2 O5w . . 75.43(9) no
O281 K2 O5w 1_556 . 141.36(9) no
O181 K2 O5w . . 133.84(8) no
O4w K2 O4w . 2_766 81.24(9) no
O172 K2 O4w . 2_766 145.44(8) no
O281 K2 O4w 1_556 2_766 72.33(7) no
O181 K2 O4w . 2_766 146.53(7) no
O5w K2 O4w . 2_766 70.94(8) no
O4w K2 O282 . 2_665 126.06(9) no
O172 K2 O282 . 2_665 107.62(8) no
O281 K2 O282 1_556 2_665 112.60(7) no
O181 K2 O282 . 2_665 113.62(8) no
O5w K2 O282 . 2_665 54.44(7) no
O4w K2 O282 2_766 2_665 57.63(7) no
O4w K2 O282 . 1_556 123.19(7) no
O172 K2 O282 . 1_556 138.79(9) no
O281 K2 O282 1_556 1_556 42.80(6) no
O181 K2 O282 . 1_556 73.43(8) no
O5w K2 O282 . 1_556 131.79(8) no
O4w K2 O282 2_766 1_556 73.16(8) no
O282 K2 O282 2_665 1_556 79.35(8) no
O4w K2 O182 . . 77.54(9) no
O172 K2 O182 . . 63.35(8) no
O281 K2 O182 1_556 . 74.13(7) no
O181 K2 O182 . . 42.15(7) no
O5w K2 O182 . . 134.49(8) no
O4w K2 O182 2_766 . 142.44(7) no
O282 K2 O182 2_665 . 155.49(8) no
O282 K2 O182 1_556 . 93.19(8) no
C12 N11 C16 . . 118.3(3) no
C12 N11 Cu1 . . 111.8(2) no
C16 N11 Cu1 . . 129.4(2) no
N11 C12 C13 . . 122.1(3) no
N11 C12 C17 . . 114.8(3) no
C13 C12 C17 . . 123.1(3) no
N14 C13 C12 . . 119.6(3) no
N14 C13 C18 . . 116.6(3) no
C12 C13 C18 . . 123.9(3) no
C15 N14 C13 . . 117.8(3) no
N14 C15 C16 . . 122.4(3) no
N14 C15 H15 . . 118.8 no
C16 C15 H15 . . 118.8 no
N11 C16 C15 . . 120.0(3) no
N11 C16 H16 . . 120.0 no
C15 C16 H16 . . 120.0 no
O172 C17 O171 . . 123.1(3) no
O172 C17 C12 . . 120.8(3) no
O171 C17 C12 . . 116.1(3) no
O182 C18 O181 . . 126.3(3) no
O182 C18 C13 . . 116.8(3) no
O181 C18 C13 . . 116.9(3) no
C17 O171 Cu1 . . 113.6(2) no
C17 O172 K2 . . 157.4(3) no
C18 O181 K1 . . 94.85(19) no
C18 O181 K2 . . 92.5(2) no
K1 O181 K2 . . 96.59(8) no
K1 O182 K1 2_776 . 105.39(9) no
K1 O182 K2 2_776 . 151.47(10) no
K1 O182 K2 . . 84.74(7) no
C22 N21 C26 . . 118.7(3) no
C22 N21 Cu1 . . 113.2(2) no
C26 N21 Cu1 . . 128.2(2) no
N21 C22 C23 . . 121.9(3) no
N21 C22 C27 . . 113.8(3) no
C23 C22 C27 . . 124.2(3) no
N24 C23 C22 . . 119.8(3) no
N24 C23 C28 . . 115.1(3) no
C22 C23 C28 . . 125.1(3) no
C25 N24 C23 . . 117.6(3) no
N24 C25 C26 . . 122.5(3) no
N24 C25 H25 . . 118.8 no
C26 C25 H25 . . 118.8 no
N21 C26 C25 . . 119.5(3) no
N21 C26 H26 . . 120.2 no
C25 C26 H26 . . 120.2 no
O272 C27 O271 . . 123.5(4) no
O272 C27 C22 . . 120.5(3) no
O271 C27 C22 . . 116.0(3) no
O282 C28 O281 . . 125.7(3) no
O282 C28 C23 . . 115.9(3) no
O281 C28 C23 . . 118.3(3) no
C27 O271 Cu1 . . 114.3(2) no
C27 O272 K1 . 1_554 160.7(2) no
K2 O281 K1 1_554 1_554 95.45(7) no
K2 O282 K1 2_665 1_554 155.15(10) no
K2 O282 K2 2_665 1_554 100.65(8) no
K1 O282 K2 1_554 1_554 86.58(7) no
Cu1 O1w H11w . . 129(2) no
Cu1 O1w H12w . . 122(2) no
H11w O1w H12w . . 105(3) no
K1 O2w K1 . 2_676 96.30(9) no
H21w O2w H22w . . 105(3) no
H31w O3w H32w . . 105(3) no
K2 O4w K2 . 2_766 98.76(9) no
H41w O4w H42w . . 105(3) no
H51w O5w H52w . . 106(3) no
H61w O6w H62w . . 105(3) no
H71w O7w H72w . . 105(4) no

loop_
_geom_bond_atom_site_label_1
_geom_bond_atom_site_label_2
_geom_bond_site_symmetry_2
_geom_bond_distance
_geom_bond_publ_flag
Cu1 O171 . 1.953(3) yes
Cu1 O271 . 1.953(2) yes
Cu1 N11 . 1.994(3) yes
Cu1 N21 . 1.990(2) yes
Cu1 O1w . 2.203(3) yes
K1 O181 . 2.866(3) yes
K1 O182 . 3.148(3) yes
K1 O182 2_776 2.836(3) yes
K1 O272 1_556 2.688(3) yes
K1 O281 1_556 2.941(3) yes
K1 O282 1_556 3.108(3) yes
K1 O2w . 2.762(3) yes
K1 O2w 2_676 2.994(3) yes
K1 O3w 2_676 3.179(4) yes
K2 O172 . 2.785(3) yes
K2 O181 . 2.884(3) yes
K2 O182 . 3.221(3) yes
K2 O281 1_556 2.860(2) yes
K2 O282 2_665 3.067(3) yes
K2 O282 1_556 3.153(3) yes
K2 O4w . 2.783(3) yes
K2 O4w 2_766 3.067(3) yes
K2 O5w . 3.008(4) yes
N11 C12 . 1.307(4) no
N11 C16 . 1.338(4) no
C12 C13 . 1.403(4) no
C12 C17 . 1.505(4) no
C13 N14 . 1.338(4) no
C13 C18 . 1.510(5) no
N14 C15 . 1.324(4) no
C15 C16 . 1.381(4) no
C15 H15 . 0.93 no
C16 H16 . 0.93 no
C17 O172 . 1.240(4) no
C17 O171 . 1.279(4) no
C18 O182 . 1.235(4) no
C18 O181 . 1.251(4) no
N21 C22 . 1.315(4) no
N21 C26 . 1.338(4) no
C22 C23 . 1.396(4) no
C22 C27 . 1.500(5) no
C23 N24 . 1.344(4) no
C23 C28 . 1.504(5) no
N24 C25 . 1.329(4) no
C25 C26 . 1.388(4) no
C25 H25 . 0.93 no
C26 H26 . 0.93 no
C27 O272 . 1.236(5) no
C27 O271 . 1.283(4) no
C28 O282 . 1.241(4) no
C28 O281 . 1.244(4) no
O1w H11w . 0.85(3) no
O1w H12w . 0.85(3) no
O2w H21w . 0.85(3) no
O2w H22w . 0.850(10) no
O3w H31w . 0.850(10) no
O3w H32w . 0.86(4) no
O4w H41w . 0.850(10) no
O4w H42w . 0.85(3) no
O5w H51w . 0.85(3) no
O5w H52w . 0.85(3) no
O6w H61w . 0.850(10) no
O6w H62w . 0.850(10) no
O7w H71w . 0.850(10) no
O7w H72w . 0.85(3) no

loop_
_geom_hbond_atom_site_label_D
_geom_hbond_atom_site_label_H
_geom_hbond_atom_site_label_A
_geom_hbond_site_symmetry_A
_geom_hbond_distance_DH
_geom_hbond_distance_HA
_geom_hbond_distance_DA
_geom_hbond_angle_DHA
_geom_hbond_publ_flag
O1w H11w O6w 1_555 0.85(3) 1.89(3) 2.714(4) 163(3) yes
O1w H12w O7w 2_665 0.85(3) 1.81(4) 2.639(4) 165(4) yes
O2w H21w O182 1_455 0.85(3) 2.20(3) 2.866(4) 136(4) yes
O2w H22w N14 2_676 0.850(10) 2.15(2) 2.894(4) 146(4) yes
O3w H31w O6w 1_555 0.850(10) 2.11(3) 2.743(4) 132(4) yes
O3w H32w O181 1_555 0.86(4) 1.90(3) 2.708(4) 158(4) yes
O4w H41w N24 2_765 0.850(10) 2.20(3) 2.964(4) 149(4) yes
O4w H42w O282 1_656 0.85(3) 2.32(3) 2.956(4) 132(3) yes
O5w H51w O281 2_765 0.85(3) 1.87(3) 2.715(4) 168(4) yes
O5w H52w O282 2_665 0.85(3) 2.02(3) 2.779(4) 149(4) yes
O6w H61w O271 2_675 0.850(10) 2.10(2) 2.873(4) 152(4) yes
O6w H61w O272 2_675 0.850(10) 2.48(3) 3.228(4) 147(3) yes
O6w H62w N11 1_455 0.850(10) 2.520(10) 3.279(5) 149(3) yes
O7w H71w O5w 1_555 0.850(10) 1.85(2) 2.692(4) 175(5) yes
O7w H72w O171 1_555 0.85(3) 2.13(3) 2.953(4) 161(4) yes
O7w H72w O172 1_555 0.85(3) 2.39(3) 3.087(5) 139(4) yes

loop_
_geom_torsion_atom_site_label_1
_geom_torsion_atom_site_label_2
_geom_torsion_atom_site_label_3
_geom_torsion_atom_site_label_4
_geom_torsion
_geom_torsion_publ_flag
C16 N11 C12 C13 0.0(5) no
Cu1 N11 C12 C13 -172.2(2) no
C16 N11 C12 C17 179.8(3) no
Cu1 N11 C12 C17 7.6(3) no
N11 C12 C13 N14 -0.6(5) no
C17 C12 C13 N14 179.6(3) no
N11 C12 C13 C18 178.4(3) no
C17 C12 C13 C18 -1.3(5) no
C12 C13 N14 C15 0.3(5) no
C18 C13 N14 C15 -178.8(3) no
C13 N14 C15 C16 0.6(5) no
C12 N11 C16 C15 0.9(5) no
Cu1 N11 C16 C15 171.5(2) no
N14 C15 C16 N11 -1.2(5) no
N11 C12 C17 O172 174.4(3) no
C13 C12 C17 O172 -5.8(5) no
N11 C12 C17 O171 -5.5(4) no
C13 C12 C17 O171 174.3(3) no
N14 C13 C18 O182 -84.0(4) no
C12 C13 C18 O182 96.9(4) no
N14 C13 C18 O181 93.3(4) no
C12 C13 C18 O181 -85.8(4) no
C26 N21 C22 C23 0.2(5) no
Cu1 N21 C22 C23 -178.5(2) no
C26 N21 C22 C27 -179.9(3) no
Cu1 N21 C22 C27 1.4(4) no
N21 C22 C23 N24 -0.1(5) no
C27 C22 C23 N24 -179.9(3) no
N21 C22 C23 C28 178.8(3) no
C27 C22 C23 C28 -1.0(5) no
C22 C23 N24 C25 0.1(5) no
C28 C23 N24 C25 -178.9(3) no
C23 N24 C25 C26 -0.4(5) no
C22 N21 C26 C25 -0.4(5) no
Cu1 N21 C26 C25 178.1(2) no
N24 C25 C26 N21 0.5(6) no
N21 C22 C27 O272 -174.2(3) no
C23 C22 C27 O272 5.7(5) no
N21 C22 C27 O271 3.4(4) no
C23 C22 C27 O271 -176.8(3) no
N24 C23 C28 O282 80.7(4) no
C22 C23 C28 O282 -98.3(4) no
N24 C23 C28 O281 -96.3(4) no
C22 C23 C28 O281 84.8(4) no
